data_4129059
loop_
_publ_author_name
'Ishigaki, Yusuke'
'Hayashi, Yuki'
'Suzuki, Takanori'

_publ_section_title
;
 Photo- and Thermal Interconversion of Multiconfigurational Strained
 Hydrocarbons Exhibiting Completely Switchable Oxidation to Stable
 Dicationic Dyes.
;
_journal_name_full 'Journal of the American Chemical Society'
_journal_paper_doi 10.1021/jacs.9b09646
_journal_year 2019
_chemical_formula_moiety 'C52 H32'
_chemical_formula_sum 'C52 H32'
_chemical_formula_weight 656.77
_chemical_name_systematic yi190108-hys-293K
_space_group_crystal_system monoclinic
_space_group_IT_number 5
_space_group_name_Hall 'C 2y'
_space_group_name_H-M_alt 'C 1 2 1'
_atom_sites_solution_hydrogens geom
_atom_sites_solution_primary dual
_audit_creation_date 2019-01-08
_audit_creation_method
;
Olex2 1.2
(compiled 2018.05.29 svn.r3508 for OlexSys, GUI svn.r5506)
;
_cell_angle_alpha 90
_cell_angle_beta 104.488(4)
_cell_angle_gamma 90
_cell_formula_units_Z 2
_cell_length_a 18.0595(6)
_cell_length_b 6.7674(2)
_cell_length_c 14.6897(6)
_cell_measurement_reflns_used 3627
_cell_measurement_temperature 293
_cell_measurement_theta_max 75.6920
_cell_measurement_theta_min 3.0890
_cell_volume 1738.22(11)
_computing_cell_refinement 'CrysAlisPro 1.171.39.45h (Rigaku OD, 2018)'
_computing_data_collection 'CrysAlisPro 1.171.39.45h (Rigaku OD, 2018)'
_computing_data_reduction 'CrysAlisPro 1.171.39.45h (Rigaku OD, 2018)'
_computing_molecular_graphics 'Olex2 (Dolomanov et al., 2009)'
_computing_publication_material 'Olex2 (Dolomanov et al., 2009)'
_computing_structure_refinement 'ShelXL (Sheldrick, 2015)'
_computing_structure_solution 'ShelXT (Sheldrick, 2015)'
_diffrn_ambient_temperature 293
_diffrn_detector 'CCD plate'
_diffrn_detector_type HyPix
_diffrn_measured_fraction_theta_full 0.997
_diffrn_measured_fraction_theta_max 0.956
_diffrn_measurement_details
;
List of Runs (angles in degrees, time in seconds):

  # Type    Start    End  Width  t~exp~   \w     \q     \k     \f   Frames
--------------------------------------------------------------------------
  1  \w    -57.00 -25.00   0.50    4.28    --  -42.55 -19.00  49.00   64
  2  \w    -97.00 -60.00   0.50    4.28    --  -42.55 -19.00  49.00   74
  3  \w   -125.00 -55.00   0.50    6.17    --  -84.50 -19.00  49.00  140
  4  \w    -40.00 -15.00   0.50    4.28    --  -42.55  19.00-142.00   50
  5  \w    -64.00 -39.00   0.50    6.17    --  -84.50  19.00-142.00   50
  6  \w    -76.00 -34.00   0.50    6.17    --  -84.50 125.00-120.00   84
  7  \w     13.00 107.00   0.50    4.28    --   42.55  19.00-142.00  188
  8  \w     84.00 166.00   0.50    6.17    --  108.63  19.00-142.00  164
  9  \w     58.00  84.00   0.50    6.17    --  108.63 -94.00 -30.00   52
 10  \w     53.00 106.00   0.50    6.17    --  108.63 -94.00  30.00  106
 11  \w     39.00  73.00   0.50    6.17    --  108.63 -45.00 -90.00   68
 12  \w     40.00  65.00   0.50    6.17    --  108.63 -30.00 -90.00   50
 13  \w     31.00  58.00   0.50    6.17    --  108.63 -30.00-150.00   54
 14  \w     30.00  58.00   0.50    6.17    --  108.63 -30.00-120.00   56
 15  \w     34.00  74.00   0.50    6.17    --  108.63 -45.00-180.00   80
 16  \w     28.00  96.00   0.50    4.28    --   42.55-125.00-120.00  136
 17  \w     31.00  60.00   0.50    6.17    --  108.63 -30.00 -60.00   58
 18  \w     30.00  55.00   0.50    6.17    --  108.63 -30.00 -30.00   50
 19  \w     43.00  69.00   0.50    6.17    --  108.63 -45.00  30.00   52
 20  \w     31.00  63.00   0.50    6.17    --  108.63 -19.00  49.00   64
 21  \w     31.00  65.00   0.50    6.17    --  108.63 -30.00  90.00   68
 22  \w     39.00 109.00   0.50    6.17    --  108.63-125.00  30.00  140
 23  \w     -6.00  19.00   0.50    4.28    --   42.55 -19.00  49.00   50
;
_diffrn_measurement_device 'four-circle diffractometer'
_diffrn_measurement_device_type 'XtaLAB Synergy, Single source at home/near, HyPix'
_diffrn_measurement_method '\w scans'
_diffrn_orient_matrix_type 'CrysAlisPro convention (1999,Acta A55,543-557)'
_diffrn_orient_matrix_UB_11 -0.0001562000
_diffrn_orient_matrix_UB_12 -0.0415599000
_diffrn_orient_matrix_UB_13 -0.1031803000
_diffrn_orient_matrix_UB_21 0.0866334000
_diffrn_orient_matrix_UB_22 0.0406653000
_diffrn_orient_matrix_UB_23 0.0229356000
_diffrn_orient_matrix_UB_31 0.0160826000
_diffrn_orient_matrix_UB_32 -0.2200614000
_diffrn_orient_matrix_UB_33 0.0236495000
_diffrn_radiation_monochromator mirror
_diffrn_radiation_probe x-ray
_diffrn_radiation_type CuK\a
_diffrn_radiation_wavelength 1.54184
_diffrn_reflns_av_R_equivalents 0.0299
_diffrn_reflns_av_unetI/netI 0.0277
_diffrn_reflns_Laue_measured_fraction_full 0.997
_diffrn_reflns_Laue_measured_fraction_max 0.956
_diffrn_reflns_limit_h_max 22
_diffrn_reflns_limit_h_min -21
_diffrn_reflns_limit_k_max 2
_diffrn_reflns_limit_k_min -8
_diffrn_reflns_limit_l_max 17
_diffrn_reflns_limit_l_min -18
_diffrn_reflns_number 4913
_diffrn_reflns_point_group_measured_fraction_full 0.705
_diffrn_reflns_point_group_measured_fraction_max 0.665
_diffrn_reflns_theta_full 67.684
_diffrn_reflns_theta_max 75.961
_diffrn_reflns_theta_min 3.107
_diffrn_source 'micro-focus sealed X-ray tube'
_diffrn_source_type 'PhotonJet (Cu) X-ray Source'
_exptl_absorpt_coefficient_mu 0.540
_exptl_absorpt_correction_T_max 1.00000
_exptl_absorpt_correction_T_min 0.52219
_exptl_absorpt_correction_type multi-scan
_exptl_absorpt_process_details
;
CrysAlisPro 1.171.39.45h (Rigaku Oxford Diffraction, 2018)
Empirical absorption correction using spherical harmonics,
 implemented in SCALE3 ABSPACK scaling algorithm.
;
_exptl_crystal_colour 'clear light colourless'
_exptl_crystal_colour_lustre clear
_exptl_crystal_colour_modifier light
_exptl_crystal_colour_primary colourless
_exptl_crystal_density_diffrn 1.255
_exptl_crystal_description plate
_exptl_crystal_F_000 688
_exptl_crystal_recrystallization_method CH2Cl2/pentane
_exptl_crystal_size_max 0.3
_exptl_crystal_size_mid 0.2
_exptl_crystal_size_min 0.05
_refine_diff_density_max 1.182
_refine_diff_density_min -0.476
_refine_diff_density_rms 0.174
_refine_ls_abs_structure_details
;
 Flack x determined using 503 quotients [(I+)-(I-)]/[(I+)+(I-)]
 (Parsons, Flack and Wagner, Acta Cryst. B69 (2013) 249-259).
;
_refine_ls_abs_structure_Flack 0.2(10)
_refine_ls_extinction_method none
_refine_ls_goodness_of_fit_ref 1.511
_refine_ls_hydrogen_treatment constr
_refine_ls_matrix_type full
_refine_ls_number_parameters 235
_refine_ls_number_reflns 2418
_refine_ls_number_restraints 1
_refine_ls_restrained_S_all 1.510
_refine_ls_R_factor_all 0.1201
_refine_ls_R_factor_gt 0.1191
_refine_ls_shift/su_max 0.000
_refine_ls_shift/su_mean 0.000
_refine_ls_structure_factor_coef Fsqd
_refine_ls_weighting_details 'w=1/[\s^2^(Fo^2^)+(0.2000P)^2^] where P=(Fo^2^+2Fc^2^)/3'
_refine_ls_weighting_scheme calc
_refine_ls_wR_factor_gt 0.2996
_refine_ls_wR_factor_ref 0.3010
_reflns_Friedel_coverage 0.279
_reflns_Friedel_fraction_full 0.354
_reflns_Friedel_fraction_max 0.318
_reflns_number_gt 2325
_reflns_number_total 2418
_reflns_threshold_expression 'I > 2\s(I)'
_cod_data_source_file ja9b09646_si_006.cif
_cod_data_source_block yi190108-hys-293
_cod_database_code 4129059
_shelx_shelxl_version_number 2018/3
_chemical_oxdiff_formula 'C52 H32'
_chemical_oxdiff_usercomment '293 K'
_shelx_space_group_comment
;
The symmetry employed for this shelxl refinement is uniquely defined
by the following loop, which should always be used as a source of
symmetry information in preference to the above space-group names.
They are only intended as comments.
;
_reflns_odcompleteness_completeness 99.82
_reflns_odcompleteness_iscentric 1
_reflns_odcompleteness_theta 66.97
_olex2_refinement_description
;
1. Fixed Uiso
 At 1.2 times of:
  All C(H) groups
2.a Aromatic/amide H refined with riding coordinates:
 C16(H16), C10(H10), C23(H23), C19(H19), C12(H12), C22(H22), C13(H13),
 C25(H25), C5(H5), C17(H17), C6(H6), C4(H4), C18(H18), C3(H3), C11(H11),
 C24(H24)
;
_olex2_submission_original_sample_id yi190108-hys-293K
_olex2_submission_special_instructions 'No special instructions were received'
_oxdiff_exptl_absorpt_empirical_details
;
Empirical correction (ABSPACK) includes:
- Absorption correction using spherical harmonics
- Frame scaling
;
_oxdiff_exptl_absorpt_empirical_full_max 2.164
_oxdiff_exptl_absorpt_empirical_full_min 0.436

loop_
_space_group_symop_operation_xyz
'x, y, z'
'-x, y, -z'
'x+1/2, y+1/2, z'
'-x+1/2, y+1/2, -z'

loop_
_atom_site_label
_atom_site_type_symbol
_atom_site_fract_x
_atom_site_fract_y
_atom_site_fract_z
_atom_site_U_iso_or_equiv
_atom_site_adp_type
_atom_site_occupancy
_atom_site_site_symmetry_order
_atom_site_calc_flag
_atom_site_refinement_flags_posn
C14 C -0.3495(2) -0.3960(8) -0.1850(3) 0.0345(10) Uani 1 1 d .
C21 C -0.5178(2) -0.4025(9) -0.1825(3) 0.0367(11) Uani 1 1 d .
C15 C -0.3864(3) -0.5669(9) -0.1491(3) 0.0373(11) Uani 1 1 d .
C16 C -0.3422(3) -0.7327(10) -0.1164(4) 0.0448(13) Uani 1 1 d .
H16 H -0.290504 -0.731482 -0.115433 0.054 Uiso 1 1 calc R
C10 C -0.3466(3) -0.1585(10) -0.3057(4) 0.0459(12) Uani 1 1 d .
H10 H -0.369927 -0.098359 -0.362572 0.055 Uiso 1 1 calc R
C23 C -0.6221(3) -0.1937(11) -0.1652(4) 0.0506(14) Uani 1 1 d .
H23 H -0.656236 -0.155009 -0.130541 0.061 Uiso 1 1 calc R
C19 C -0.4935(3) -0.7389(10) -0.1159(4) 0.0482(13) Uani 1 1 d .
H19 H -0.544757 -0.741631 -0.114913 0.058 Uiso 1 1 calc R
C9 C -0.3848(2) -0.3084(9) -0.2712(3) 0.0363(11) Uani 1 1 d .
C7 C -0.4421(3) -0.5480(8) -0.5499(3) 0.0363(11) Uani 1 1 d .
C12 C -0.2391(3) -0.1868(11) -0.1726(4) 0.0510(14) Uani 1 1 d .
H12 H -0.190496 -0.147290 -0.139663 0.061 Uiso 1 1 calc R
C8 C -0.4632(3) -0.3748(8) -0.3217(3) 0.0350(11) Uani 1 1 d .
C22 C -0.5700(3) -0.3402(10) -0.1318(4) 0.0443(13) Uani 1 1 d .
H22 H -0.569195 -0.399537 -0.074422 0.053 Uiso 1 1 calc R
C26 C -0.5202(2) -0.3106(9) -0.2693(3) 0.0366(11) Uani 1 1 d .
C1 C -0.4793(2) -0.4794(9) -0.4020(3) 0.0358(11) Uani 1 1 d .
C13 C -0.2765(3) -0.3359(10) -0.1375(4) 0.0445(13) Uani 1 1 d .
H13 H -0.252375 -0.396911 -0.081102 0.053 Uiso 1 1 calc R
C20 C -0.4648(3) -0.5691(9) -0.1489(3) 0.0371(12) Uani 1 1 d .
C25 C -0.5726(3) -0.1604(10) -0.3023(3) 0.0466(13) Uani 1 1 d .
H25 H -0.573478 -0.098161 -0.358987 0.056 Uiso 1 1 calc R
C5 C -0.3196(3) -0.6963(10) -0.5506(3) 0.0471(13) Uani 1 1 d .
H5 H -0.285909 -0.746135 -0.583430 0.056 Uiso 1 1 calc R
C17 C -0.3729(3) -0.8995(11) -0.0853(4) 0.0508(14) Uani 1 1 d .
H17 H -0.342329 -1.009309 -0.064739 0.061 Uiso 1 1 calc R
C2 C -0.4211(3) -0.5456(8) -0.4505(3) 0.0349(10) Uani 1 1 d .
C6 C -0.3906(3) -0.6234(10) -0.5986(3) 0.0421(12) Uani 1 1 d .
H6 H -0.404140 -0.624583 -0.663940 0.051 Uiso 1 1 calc R
C4 C -0.2995(3) -0.6940(10) -0.4523(4) 0.0463(12) Uani 1 1 d .
H4 H -0.252040 -0.741640 -0.419541 0.056 Uiso 1 1 calc R
C18 C -0.4494(3) -0.9015(11) -0.0851(4) 0.0513(14) Uani 1 1 d .
H18 H -0.470624 -1.012491 -0.064160 0.062 Uiso 1 1 calc R
C3 C -0.3500(3) -0.6211(9) -0.4035(3) 0.0421(12) Uani 1 1 d .
H3 H -0.336223 -0.622523 -0.338113 0.051 Uiso 1 1 calc R
C11 C -0.2740(3) -0.0973(11) -0.2563(4) 0.0548(15) Uani 1 1 d .
H11 H -0.249280 0.003778 -0.279908 0.066 Uiso 1 1 calc R
C24 C -0.6241(3) -0.1031(11) -0.2500(4) 0.0530(15) Uani 1 1 d .
H24 H -0.659730 -0.004069 -0.272384 0.064 Uiso 1 1 calc R

loop_
_atom_site_aniso_label
_atom_site_aniso_U_11
_atom_site_aniso_U_22
_atom_site_aniso_U_33
_atom_site_aniso_U_23
_atom_site_aniso_U_13
_atom_site_aniso_U_12
C14 0.0259(19) 0.040(2) 0.037(2) -0.006(2) 0.0072(15) -0.0028(19)
C21 0.0253(19) 0.045(3) 0.040(2) -0.010(2) 0.0086(15) -0.004(2)
C15 0.029(2) 0.049(3) 0.0328(18) -0.002(2) 0.0050(14) 0.001(2)
C16 0.036(2) 0.050(3) 0.047(2) -0.003(3) 0.0081(18) 0.004(2)
C10 0.044(3) 0.049(3) 0.047(2) 0.002(2) 0.0160(19) -0.004(2)
C23 0.038(2) 0.059(4) 0.059(3) -0.013(3) 0.019(2) 0.001(3)
C19 0.038(2) 0.058(4) 0.048(2) 0.003(3) 0.0091(19) -0.006(3)
C9 0.028(2) 0.044(3) 0.039(2) 0.000(2) 0.0124(16) -0.002(2)
C7 0.031(2) 0.039(3) 0.037(2) -0.002(2) 0.0048(16) -0.003(2)
C12 0.030(2) 0.054(3) 0.068(3) -0.009(3) 0.009(2) -0.008(2)
C8 0.030(2) 0.041(3) 0.0339(19) 0.001(2) 0.0094(15) 0.0027(19)
C22 0.031(2) 0.058(3) 0.047(2) -0.008(3) 0.0158(18) -0.003(2)
C26 0.0216(18) 0.048(3) 0.039(2) -0.007(2) 0.0044(15) 0.000(2)
C1 0.030(2) 0.044(3) 0.0328(18) 0.004(2) 0.0073(15) 0.004(2)
C13 0.025(2) 0.055(3) 0.052(3) -0.002(3) 0.0070(18) 0.002(2)
C20 0.030(2) 0.052(3) 0.0298(18) -0.003(2) 0.0070(15) -0.007(2)
C25 0.044(3) 0.051(3) 0.043(2) -0.001(3) 0.0072(19) 0.008(3)
C5 0.046(3) 0.050(3) 0.047(2) -0.003(3) 0.015(2) 0.010(3)
C17 0.052(3) 0.047(3) 0.049(3) -0.001(3) 0.006(2) 0.011(3)
C2 0.030(2) 0.040(3) 0.0352(19) 0.002(2) 0.0084(16) 0.001(2)
C6 0.037(2) 0.053(3) 0.0376(19) 0.002(2) 0.0127(17) 0.004(2)
C4 0.037(2) 0.052(3) 0.046(2) 0.004(3) 0.0041(18) 0.008(2)
C18 0.059(3) 0.044(3) 0.054(3) -0.003(3) 0.020(2) -0.009(3)
C3 0.033(2) 0.054(3) 0.0367(19) -0.001(2) 0.0044(17) 0.006(2)
C11 0.042(3) 0.057(4) 0.071(3) -0.011(3) 0.026(2) -0.013(3)
C24 0.033(2) 0.060(4) 0.062(3) -0.013(3) 0.004(2) 0.010(3)

loop_
_atom_type_symbol
_atom_type_description
_atom_type_scat_dispersion_real
_atom_type_scat_dispersion_imag
_atom_type_scat_source
C C 0.0181 0.0091 'International Tables Vol C Tables 4.2.6.8 and 6.1.1.4'
H H 0.0000 0.0000 'International Tables Vol C Tables 4.2.6.8 and 6.1.1.4'

loop_
_geom_angle_atom_site_label_1
_geom_angle_atom_site_label_2
_geom_angle_atom_site_label_3
_geom_angle
_geom_angle_site_symmetry_3
C9 C14 C15 120.4(4) .
C13 C14 C15 119.9(5) .
C13 C14 C9 119.4(5) .
C22 C21 C26 118.3(5) .
C22 C21 C20 121.0(5) .
C26 C21 C20 120.6(4) .
C16 C15 C14 118.5(4) .
C16 C15 C20 118.6(5) .
C20 C15 C14 122.9(5) .
C17 C16 C15 121.9(5) .
C9 C10 C11 120.9(5) .
C22 C23 C24 120.4(5) .
C18 C19 C20 122.8(5) .
C14 C9 C8 118.8(4) .
C10 C9 C14 119.0(4) .
C10 C9 C8 122.2(4) .
C2 C7 C1 117.6(4) 2_454
C6 C7 C1 123.1(4) 2_454
C6 C7 C2 119.3(4) .
C11 C12 C13 119.9(5) .
C9 C8 C26 110.3(4) .
C1 C8 C9 124.4(4) .
C1 C8 C26 125.4(4) .
C23 C22 C21 121.3(5) .
C21 C26 C8 117.8(4) .
C25 C26 C21 120.2(4) .
C25 C26 C8 121.9(4) .
C8 C1 C7 123.4(4) 2_454
C8 C1 C2 123.9(4) .
C2 C1 C7 112.6(4) 2_454
C12 C13 C14 121.0(5) .
C15 C20 C21 123.6(5) .
C19 C20 C21 118.5(4) .
C19 C20 C15 117.9(5) .
C26 C25 C24 119.9(5) .
C6 C5 C4 119.2(5) .
C18 C17 C16 119.5(6) .
C7 C2 C1 117.4(4) .
C3 C2 C7 118.9(4) .
C3 C2 C1 123.4(4) .
C5 C6 C7 121.0(4) .
C3 C4 C5 120.3(4) .
C19 C18 C17 119.4(6) .
C4 C3 C2 121.2(4) .
C12 C11 C10 119.7(6) .
C23 C24 C25 120.0(6) .

loop_
_geom_bond_atom_site_label_1
_geom_bond_atom_site_label_2
_geom_bond_distance
_geom_bond_site_symmetry_2
C14 C15 1.495(7) .
C14 C9 1.398(7) .
C14 C13 1.390(6) .
C21 C22 1.405(6) .
C21 C26 1.409(7) .
C21 C20 1.481(8) .
C15 C16 1.391(8) .
C15 C20 1.417(6) .
C16 C17 1.385(10) .
C10 C9 1.391(7) .
C10 C11 1.393(7) .
C23 C22 1.371(9) .
C23 C24 1.380(8) .
C19 C20 1.396(8) .
C19 C18 1.368(9) .
C9 C8 1.494(6) .
C7 C1 1.492(6) 2_454
C7 C2 1.415(6) .
C7 C6 1.403(7) .
C12 C13 1.384(9) .
C12 C11 1.374(9) .
C8 C26 1.496(6) .
C8 C1 1.344(7) .
C26 C25 1.390(7) .
C1 C2 1.480(6) .
C25 C24 1.402(7) .
C5 C6 1.389(7) .
C5 C4 1.398(7) .
C17 C18 1.381(8) .
C2 C3 1.393(6) .
C4 C3 1.383(7) .
